data_1575681
loop_
_publ_author_name
'Jung, Mi-Hee'

_publ_section_title
;
 Near-infrared light emitting diodes based on an oxygen moiety containing
 2D Ruddlesden--Popper perovskites
;
_journal_issue 40
_journal_name_full CrystEngComm
_journal_page_first 6660
_journal_page_last 6671
_journal_paper_doi 10.1039/D5CE00805K
_journal_volume 27
_journal_year 2025
_chemical_formula_sum 'C12 H24 I6 N2 O2 Pb2'
_chemical_formula_weight 1404.11
_space_group_crystal_system monoclinic
_space_group_IT_number 15
_space_group_name_Hall '-C 2yc'
_space_group_name_H-M_alt 'C 1 2/c 1'
_atom_sites_solution_hydrogens geom
_audit_creation_method SHELXL-2018/3
_audit_update_record
;
2024-10-31 deposited with the CCDC.	2025-09-10 downloaded from the CCDC.
;
_cell_angle_alpha 90
_cell_angle_beta 99.73(3)
_cell_angle_gamma 90
_cell_formula_units_Z 4
_cell_length_a 45.752(9)
_cell_length_b 8.8280(18)
_cell_length_c 8.8370(18)
_cell_measurement_temperature 293(2)
_cell_volume 3517.9(13)
_computing_structure_refinement 'SHELXL-2018/3 (Sheldrick, 2018)'
_computing_structure_solution 'SHELXT 2018/2 (Sheldrick, 2018)'
_diffrn_ambient_temperature 293(2)
_diffrn_measured_fraction_theta_full 0.977
_diffrn_measured_fraction_theta_max 0.981
_diffrn_radiation_wavelength 0.700
_diffrn_reflns_av_R_equivalents 0.0925
_diffrn_reflns_av_unetI/netI 0.0683
_diffrn_reflns_Laue_measured_fraction_full 0.977
_diffrn_reflns_Laue_measured_fraction_max 0.981
_diffrn_reflns_limit_h_max 64
_diffrn_reflns_limit_h_min -64
_diffrn_reflns_limit_k_max 12
_diffrn_reflns_limit_k_min -12
_diffrn_reflns_limit_l_max 12
_diffrn_reflns_limit_l_min -12
_diffrn_reflns_number 17034
_diffrn_reflns_point_group_measured_fraction_full 0.977
_diffrn_reflns_point_group_measured_fraction_max 0.981
_diffrn_reflns_theta_full 24.835
_diffrn_reflns_theta_max 29.735
_diffrn_reflns_theta_min 1.779
_exptl_absorpt_coefficient_mu 14.129
_exptl_crystal_density_diffrn 2.651
_exptl_crystal_F_000 2432
_refine_diff_density_max 48.438
_refine_diff_density_min -5.713
_refine_diff_density_rms 1.780
_refine_ls_extinction_coef 0.0042(10)
_refine_ls_extinction_expression Fc^*^=kFc[1+0.001xFc^2^\l^3^/sin(2\q)]^-1/4^
_refine_ls_extinction_method 'SHELXL-2018/3 (Sheldrick 2018)'
_refine_ls_goodness_of_fit_ref 4.982
_refine_ls_hydrogen_treatment constr
_refine_ls_matrix_type full
_refine_ls_number_parameters 116
_refine_ls_number_reflns 5146
_refine_ls_number_restraints 10
_refine_ls_restrained_S_all 5.202
_refine_ls_R_factor_all 0.3128
_refine_ls_R_factor_gt 0.2897
_refine_ls_shift/su_max 2.594
_refine_ls_shift/su_mean 0.214
_refine_ls_structure_factor_coef Fsqd
_refine_ls_weighting_details 'w=1/[\s^2^(Fo^2^)+(0.1000P)^2^] where P=(Fo^2^+2Fc^2^)/3'
_refine_ls_weighting_scheme calc
_refine_ls_wR_factor_gt 0.6612
_refine_ls_wR_factor_ref 0.6770
_reflns_Friedel_coverage 0.000
_reflns_number_gt 3708
_reflns_number_total 5146
_reflns_threshold_expression 'I > 2\s(I)'
_cod_data_source_file d5ce00805k1.cif
_cod_data_source_block 3TFMA_a
_cod_depositor_comments 'Adding full bibliography for 1575681--1575682.cif.'
_cod_original_sg_symbol_H-M 'C 2/c'
_cod_database_code 1575681
_shelx_shelxl_version_number 2018/3
_shelx_space_group_comment
;
The symmetry employed for this shelxl refinement is uniquely defined
by the following loop, which should always be used as a source of
symmetry information in preference to the above space-group names.
They are only intended as comments.
;

loop_
_space_group_symop_operation_xyz
'x, y, z'
'-x, y, -z+1/2'
'x+1/2, y+1/2, z'
'-x+1/2, y+1/2, -z+1/2'
'-x, -y, -z'
'x, -y, z-1/2'
'-x+1/2, -y+1/2, -z'
'x+1/2, -y+1/2, z-1/2'

loop_
_atom_site_label
_atom_site_type_symbol
_atom_site_fract_x
_atom_site_fract_y
_atom_site_fract_z
_atom_site_U_iso_or_equiv
_atom_site_adp_type
_atom_site_occupancy
_atom_site_site_symmetry_order
_atom_site_calc_flag
_atom_site_refinement_flags_posn
_atom_site_refinement_flags_adp
_atom_site_refinement_flags_occupancy
_atom_site_disorder_assembly
_atom_site_disorder_group
Pb1 Pb 0.57172(4) 0.25063(18) 0.3107(2) 0.0438(8) Uani 1 1 d . . . . .
C2 C 0.7137(11) 0.983(6) 0.328(6) 0.9(3) Uani 1 1 d D . . . .
H2A H 0.733921 0.954038 0.322721 1.134 Uiso 1 1 calc R U . . .
H2B H 0.709182 1.076470 0.271455 1.134 Uiso 1 1 calc R U . . .
I2 I 0.57116(12) -0.0422(5) 0.5180(6) 0.0321(12) Uani 0.5 1 d . . P . .
C3 C 0.692(2) 0.855(13) 0.260(8) 0.4(2) Uani 1 1 d D . . . .
H3A H 0.702415 0.762569 0.246986 0.510 Uiso 1 1 calc R U . . .
H3B H 0.680796 0.885693 0.160618 0.510 Uiso 1 1 calc R U . . .
C4 C 0.6703(8) 0.833(8) 0.379(9) 1.3(5) Uani 1 1 d D . . . .
H4 H 0.673419 0.724937 0.403017 1.600 Uiso 1 1 calc R U . . .
C5 C 0.641(3) 0.856(18) 0.42(4) 0.7(3) Uani 1 1 d D . . . .
H5A H 0.628252 0.908953 0.338116 0.894 Uiso 1 1 calc R U . . .
H5B H 0.642685 0.916544 0.512502 0.894 Uiso 1 1 calc R U . . .
C6 C 0.4843(14) 0.416(8) 0.495(10) 0.08(2) Uani 1 1 d . . . . .
I3 I 0.56787(11) 0.4539(5) 0.6033(5) 0.0664(14) Uani 1 1 d . . . . .
I4 I 0.64048(9) 0.2935(6) 0.3548(6) 0.0697(14) Uani 1 1 d . . . . .
I1 I 0.500000 0.2434(7) 0.250000 0.0659(17) Uani 1 2 d S T P . .
N1 N 0.6272(18) 0.700(15) 0.45(2) 0.29(11) Uani 1 1 d . . . . .
H6A H 0.607497 0.705599 0.423590 0.439 Uiso 1 1 calc R U . . .
H6B H 0.632269 0.673805 0.545560 0.439 Uiso 1 1 calc R U . . .
H6C H 0.633793 0.630251 0.388480 0.439 Uiso 1 1 calc R U . . .
C1 C 0.7100(14) 1.003(6) 0.489(6) 0.8(3) Uani 1 1 d D . . . .
H1A H 0.705446 1.108255 0.506363 0.953 Uiso 1 1 calc R U . . .
H1B H 0.728311 0.977390 0.555915 0.953 Uiso 1 1 calc R U . . .
O1 O 0.6852(8) 0.904(13) 0.526(5) 0.7(3) Uani 1 1 d D . . . .

loop_
_atom_site_aniso_label
_atom_site_aniso_U_11
_atom_site_aniso_U_22
_atom_site_aniso_U_33
_atom_site_aniso_U_23
_atom_site_aniso_U_13
_atom_site_aniso_U_12
Pb1 0.0564(13) 0.0360(12) 0.0400(12) 0.0012(7) 0.0113(8) -0.0002(7)
C2 2.0(7) 0.7(3) 0.41(16) 0.52(19) 0.9(3) 1.2(4)
I2 0.050(3) 0.021(2) 0.028(2) 0.0225(19) 0.0144(18) 0.0044(17)
C3 0.25(19) 0.22(15) 0.9(6) -0.3(3) 0.4(3) -0.22(16)
C4 0.07(6) 2.0(7) 2.0(7) 2.0(7) 0.36(19) 0.36(19)
C5 0.23(13) 0.31(15) 1.9(9) 0.7(4) 0.6(3) 0.25(13)
C6 0.05(3) 0.08(4) 0.13(6) 0.02(4) 0.06(4) -0.01(3)
I3 0.085(3) 0.055(2) 0.061(2) -0.019(2) 0.0176(19) -0.0034(18)
I4 0.052(2) 0.079(3) 0.078(3) 0.002(2) 0.0101(18) 0.0032(18)
I1 0.043(3) 0.078(4) 0.076(4) 0.000 0.010(2) 0.000
N1 0.09(5) 0.27(12) 0.6(2) 0.37(17) 0.13(9) 0.06(6)
C1 0.9(4) 0.04(3) 1.8(7) 0.26(14) 1.3(5) 0.19(10)
O1 0.002(17) 1.9(7) 0.21(10) 0.6(2) -0.01(3) -0.01(8)

loop_
_atom_type_symbol
_atom_type_description
_atom_type_scat_dispersion_real
_atom_type_scat_dispersion_imag
_atom_type_scat_source
C C 0.0033 0.0016 'International Tables Vol C Tables 4.2.6.8 and 6.1.1.4'
H H 0.0000 0.0000 'International Tables Vol C Tables 4.2.6.8 and 6.1.1.4'
N N 0.0064 0.0033 'International Tables Vol C Tables 4.2.6.8 and 6.1.1.4'
O O 0.0110 0.0060 'International Tables Vol C Tables 4.2.6.8 and 6.1.1.4'
I I -0.4611 1.7922 'International Tables Vol C Tables 4.2.6.8 and 6.1.1.4'
Pb Pb -3.1439 9.9644 'International Tables Vol C Tables 4.2.6.8 and 6.1.1.4'

loop_
_geom_angle_atom_site_label_1
_geom_angle_atom_site_label_2
_geom_angle_atom_site_label_3
_geom_angle
_geom_angle_site_symmetry_1
_geom_angle_site_symmetry_3
_geom_angle_publ_flag
I4 Pb1 I2 97.65(15) . . ?
I4 Pb1 I2 92.35(14) . 6 ?
I2 Pb1 I2 89.91(5) . 6 ?
I4 Pb1 I3 85.92(14) . 6_565 ?
I2 Pb1 I3 176.34(13) . 6_565 ?
I2 Pb1 I3 90.78(12) 6 6_565 ?
I4 Pb1 I3 91.34(14) . . ?
I2 Pb1 I3 89.06(12) . . ?
I2 Pb1 I3 176.27(13) 6 . ?
I3 Pb1 I3 90.03(5) 6_565 . ?
I4 Pb1 I1 173.74(14) . . ?
I2 Pb1 I1 88.44(14) . . ?
I2 Pb1 I1 89.14(12) 6 . ?
I3 Pb1 I1 87.98(13) 6_565 . ?
I3 Pb1 I1 87.25(11) . . ?
C1 C2 C3 106.9(12) . . ?
Pb1 I2 Pb1 160.8(2) . 6_556 ?
C2 C3 C4 105(3) . . ?
C5 C4 O1 92(10) . . ?
C5 C4 C3 149(10) . . ?
O1 C4 C3 106.3(13) . . ?
C4 C5 N1 109(10) . . ?
Pb1 I3 Pb1 158.21(17) 6_566 . ?
Pb1 I1 Pb1 177.7(2) 2_655 . ?
C2 C1 O1 110.6(11) . . ?
C4 O1 C1 107.7(12) . . ?

loop_
_geom_bond_atom_site_label_1
_geom_bond_atom_site_label_2
_geom_bond_distance
_geom_bond_site_symmetry_2
_geom_bond_publ_flag
Pb1 I4 3.127(5) . ?
Pb1 I2 3.170(4) . ?
Pb1 I2 3.172(4) 6 ?
Pb1 I3 3.176(4) 6_565 ?
Pb1 I3 3.176(4) . ?
Pb1 I1 3.235(2) . ?
C2 C1 1.467(10) . ?
C2 C3 1.56(4) . ?
C3 C4 1.57(4) . ?
C4 C5 1.46(4) . ?
C4 O1 1.500(13) . ?
C5 N1 1.55(16) . ?
C1 O1 1.510(19) . ?

loop_
_geom_hbond_atom_site_label_D
_geom_hbond_atom_site_label_H
_geom_hbond_atom_site_label_A
_geom_hbond_distance_DH
_geom_hbond_distance_HA
_geom_hbond_distance_DA
_geom_hbond_angle_DHA
_geom_hbond_site_symmetry_A
_geom_hbond_publ_flag
C2 H2B O1 0.97 2.40 2.94(7) 115.3 6_575 yes
C3 H3B O1 0.97 2.20 2.95(11) 133.1 6_575 yes
N1 H6A I3 0.98 3.32 3.96(18) 124.1 6_565 yes
N1 H6C I4 0.99 2.85 3.75(16) 152.3 . yes
N1 H6A I2 0.98 3.03 3.56(12) 115.3 1_565 yes
N1 H6A I3 0.98 3.26 3.90(6) 124.2 . yes
N1 H6B I4 0.98 2.67 3.55(18) 148.8 6_566 yes
